data_7011183
loop_
_publ_author_name
'Goutam Kumar Patra'
'Israel Goldberg'

_publ_section_title
;
 Coordination polymers of transition metal ions with polydentate imine
 ligands. Syntheses, materials characterization, and crystal structures
 of polymeric complexes of copper(I), silver(I) and zinc(II)
;
_journal_issue 6
_journal_name_full 'J. Chem. Soc., Dalton Trans.'
_journal_page_first 1051
_journal_page_last 1057
_journal_paper_doi 10.1039/b108616b
_journal_year 2002
_chemical_formula_sum 'C63 H54 Ag Cl N14 O4'
_chemical_formula_weight 1214.52
_space_group_IT_number 2
_symmetry_cell_setting triclinic
_symmetry_space_group_name_Hall '-P 1'
_symmetry_space_group_name_H-M 'P -1'
_atom_sites_solution_hydrogens geom
_atom_sites_solution_primary direct
_atom_sites_solution_secondary difmap
_audit_creation_method SHELXL-97
_cell_angle_alpha 75.0060(9)
_cell_angle_beta 73.0780(10)
_cell_angle_gamma 64.3650(14)
_cell_formula_units_Z 2
_cell_length_a 12.6820(3)
_cell_length_b 12.8320(3)
_cell_length_c 21.3680(5)
_cell_measurement_reflns_used 12725
_cell_measurement_temperature 110(2)
_cell_measurement_theta_max 27.91
_cell_measurement_theta_min 1.92
_cell_volume 2963.55(13)
_computing_cell_refinement Denzo
_computing_data_collection 'Collect, Nonius B.V.'
_computing_data_reduction Denzo
_computing_structure_refinement 'SHELXL-97 (Sheldrick, 1997)'
_computing_structure_solution DIRDIF-96
_diffrn_ambient_temperature 110(2)
_diffrn_detector_area_resol_mean '56 microns'
_diffrn_measured_fraction_theta_full 0.928
_diffrn_measured_fraction_theta_max 0.928
_diffrn_measurement_device_type 'Nonius KappaCCD'
_diffrn_measurement_method '0.7 deg. Phi & Omega scans'
_diffrn_radiation_monochromator graphite
_diffrn_radiation_source 'fine-focus sealed tube'
_diffrn_radiation_type MoK\a
_diffrn_radiation_wavelength 0.71070
_diffrn_reflns_av_R_equivalents 0.0000
_diffrn_reflns_av_sigmaI/netI 0.0619
_diffrn_reflns_limit_h_max 16
_diffrn_reflns_limit_h_min 0
_diffrn_reflns_limit_k_max 16
_diffrn_reflns_limit_k_min -14
_diffrn_reflns_limit_l_max 28
_diffrn_reflns_limit_l_min -26
_diffrn_reflns_number 12725
_diffrn_reflns_theta_full 27.91
_diffrn_reflns_theta_max 27.91
_diffrn_reflns_theta_min 1.92
_exptl_absorpt_coefficient_mu 0.445
_exptl_absorpt_correction_type multi-scan
_exptl_crystal_colour yellow
_exptl_crystal_density_diffrn 1.361
_exptl_crystal_density_method 'not measured'
_exptl_crystal_description prisms
_exptl_crystal_F_000 1252
_exptl_crystal_size_max 0.35
_exptl_crystal_size_mid 0.30
_exptl_crystal_size_min 0.20
_refine_diff_density_max 1.218
_refine_diff_density_min -0.815
_refine_diff_density_rms 0.079
_refine_ls_extinction_method none
_refine_ls_goodness_of_fit_ref 0.985
_refine_ls_hydrogen_treatment constr
_refine_ls_matrix_type full
_refine_ls_number_parameters 762
_refine_ls_number_reflns 12725
_refine_ls_number_restraints 0
_refine_ls_restrained_S_all 0.985
_refine_ls_R_factor_all 0.0679
_refine_ls_R_factor_gt 0.0470
_refine_ls_shift/su_max 0.019
_refine_ls_shift/su_mean 0.000
_refine_ls_structure_factor_coef Fsqd
_refine_ls_weighting_details 'calc w=1/[\s^2^(Fo^2^)+(0.0686P)^2^+2.6522P] where P=(Fo^2^+2Fc^2^)/3'
_refine_ls_weighting_scheme calc
_refine_ls_wR_factor_gt 0.1178
_refine_ls_wR_factor_ref 0.1306
_reflns_number_gt 9982
_reflns_number_total 12725
_reflns_threshold_expression >2sigma(I)
_cod_data_source_file b108616b.txt
_cod_data_source_block Compound-6
_cod_original_cell_volume 2963.55(12)
_cod_original_sg_symbol_H-M P-1
_cod_database_code 7011183

loop_
_symmetry_equiv_pos_as_xyz
'x, y, z'
'-x, -y, -z'

loop_
_atom_site_label
_atom_site_type_symbol
_atom_site_fract_x
_atom_site_fract_y
_atom_site_fract_z
_atom_site_U_iso_or_equiv
_atom_site_adp_type
_atom_site_occupancy
_atom_site_symmetry_multiplicity
_atom_site_calc_flag
_atom_site_refinement_flags
_atom_site_disorder_assembly
_atom_site_disorder_group
Ag Ag 0.808847(19) -0.051469(19) 0.204435(11) 0.02617(8) Uani 1 1 d . . .
N1 N 1.1775(2) -0.1333(2) 0.50726(11) 0.0226(5) Uani 1 1 d . . .
N2 N 1.1088(2) -0.1432(2) 0.46970(12) 0.0238(5) Uani 1 1 d . . .
N3 N 1.3440(2) -0.3830(2) 0.45337(12) 0.0236(5) Uani 1 1 d . . .
N4 N 1.3945(2) -0.3025(2) 0.41414(12) 0.0249(5) Uani 1 1 d . . .
C5 C 1.2575(2) -0.2327(2) 0.52548(13) 0.0195(5) Uani 1 1 d . . .
C6 C 1.2758(2) -0.3464(2) 0.50757(13) 0.0207(5) Uani 1 1 d . . .
C7 C 1.3366(2) -0.2373(2) 0.56626(13) 0.0193(5) Uani 1 1 d . . .
C8 C 1.3130(2) -0.1406(2) 0.59411(13) 0.0222(5) Uani 1 1 d . . .
H8 H 1.2444 -0.0713 0.5880 0.027 Uiso 1 1 calc R . .
C9 C 1.3893(3) -0.1453(2) 0.63051(14) 0.0251(6) Uani 1 1 d . . .
H9 H 1.3726 -0.0789 0.6492 0.030 Uiso 1 1 calc R . .
C10 C 1.4898(3) -0.2457(3) 0.64011(14) 0.0272(6) Uani 1 1 d . . .
H10 H 1.5418 -0.2482 0.6652 0.033 Uiso 1 1 calc R . .
C11 C 1.5136(3) -0.3422(3) 0.61293(15) 0.0271(6) Uani 1 1 d . . .
H11 H 1.5823 -0.4114 0.6193 0.032 Uiso 1 1 calc R . .
C12 C 1.4371(2) -0.3382(2) 0.57607(14) 0.0235(6) Uani 1 1 d . . .
H12 H 1.4539 -0.4049 0.5576 0.028 Uiso 1 1 calc R . .
C13 C 1.2189(2) -0.4211(2) 0.55633(13) 0.0209(5) Uani 1 1 d . . .
C14 C 1.2700(3) -0.5418(2) 0.55860(14) 0.0252(6) Uani 1 1 d . . .
H14 H 1.3416 -0.5765 0.5281 0.030 Uiso 1 1 calc R . .
C15 C 1.2169(3) -0.6121(3) 0.60524(15) 0.0291(6) Uani 1 1 d . . .
H15 H 1.2522 -0.6945 0.6066 0.035 Uiso 1 1 calc R . .
C16 C 1.1124(3) -0.5619(3) 0.64983(15) 0.0294(6) Uani 1 1 d . . .
H16 H 1.0770 -0.6103 0.6821 0.035 Uiso 1 1 calc R . .
C17 C 1.0594(3) -0.4419(3) 0.64763(15) 0.0288(6) Uani 1 1 d . . .
H17 H 0.9869 -0.4078 0.6776 0.035 Uiso 1 1 calc R . .
C18 C 1.1126(2) -0.3711(2) 0.60142(14) 0.0235(6) Uani 1 1 d . . .
H18 H 1.0770 -0.2887 0.6003 0.028 Uiso 1 1 calc R . .
C19 C 1.0849(3) -0.0589(2) 0.42208(14) 0.0239(6) Uani 1 1 d . . .
H19 H 1.1121 0.0021 0.4158 0.029 Uiso 1 1 calc R . .
C20 C 1.0155(2) -0.0557(2) 0.37683(14) 0.0225(6) Uani 1 1 d . . .
C21 C 0.9563(2) -0.1310(2) 0.38964(14) 0.0230(6) Uani 1 1 d . . .
H21 H 0.9576 -0.1855 0.4294 0.028 Uiso 1 1 calc R . .
C22 C 0.8960(3) -0.1255(2) 0.34385(14) 0.0236(6) Uani 1 1 d . . .
H22 H 0.8563 -0.1775 0.3531 0.028 Uiso 1 1 calc R . .
N23 N 0.8905(2) -0.0503(2) 0.28686(11) 0.0233(5) Uani 1 1 d . . .
C24 C 0.9453(3) 0.0230(3) 0.27555(15) 0.0316(7) Uani 1 1 d . . .
H24 H 0.9413 0.0775 0.2357 0.038 Uiso 1 1 calc R . .
C25 C 1.0080(3) 0.0240(3) 0.31884(15) 0.0313(7) Uani 1 1 d . . .
H25 H 1.0451 0.0783 0.3088 0.038 Uiso 1 1 calc R . .
C26 C 1.4691(2) -0.3406(2) 0.36239(14) 0.0242(6) Uani 1 1 d . . .
H26 H 1.4827 -0.4143 0.3530 0.029 Uiso 1 1 calc R . .
C27 C 1.5340(3) -0.2699(2) 0.31749(13) 0.0235(6) Uani 1 1 d . . .
C28 C 1.4995(3) -0.1532(3) 0.32229(15) 0.0286(6) Uani 1 1 d . . .
H28 H 1.4278 -0.1147 0.3516 0.034 Uiso 1 1 calc R . .
C29 C 1.5703(3) -0.0941(3) 0.28407(15) 0.0302(6) Uani 1 1 d . . .
H29 H 1.5449 -0.0139 0.2870 0.036 Uiso 1 1 calc R . .
N30 N 1.6740(2) -0.1444(2) 0.24260(12) 0.0258(5) Uani 1 1 d . . .
C31 C 1.7035(3) -0.2551(3) 0.23601(14) 0.0277(6) Uani 1 1 d . . .
H31 H 1.7740 -0.2905 0.2051 0.033 Uiso 1 1 calc R . .
C32 C 1.6369(3) -0.3206(3) 0.27178(14) 0.0272(6) Uani 1 1 d . . .
H32 H 1.6610 -0.3988 0.2652 0.033 Uiso 1 1 calc R . .
N33 N 0.4038(2) 0.4674(2) -0.06827(12) 0.0267(5) Uani 1 1 d . . .
N34 N 0.4476(2) 0.3930(2) -0.01250(12) 0.0294(6) Uani 1 1 d . . .
N35 N 0.2104(2) 0.3467(2) 0.00360(12) 0.0273(5) Uani 1 1 d . . .
N36 N 0.1470(2) 0.4605(2) 0.01904(12) 0.0299(5) Uani 1 1 d . . .
C37 C 0.3271(3) 0.4429(2) -0.08308(14) 0.0228(6) Uani 1 1 d . . .
C38 C 0.2968(3) 0.3379(2) -0.04687(14) 0.0235(6) Uani 1 1 d . . .
C39 C 0.3702(3) 0.2238(2) -0.06971(13) 0.0231(6) Uani 1 1 d . . .
C40 C 0.4693(3) 0.2109(3) -0.12170(16) 0.0317(7) Uani 1 1 d . . .
H40 H 0.4897 0.2765 -0.1430 0.038 Uiso 1 1 calc R . .
C41 C 0.5384(3) 0.1030(3) -0.14243(17) 0.0364(7) Uani 1 1 d . . .
H41 H 0.6063 0.0948 -0.1776 0.044 Uiso 1 1 calc R . .
C42 C 0.5091(3) 0.0078(3) -0.11241(17) 0.0348(7) Uani 1 1 d . . .
H42 H 0.5564 -0.0660 -0.1268 0.042 Uiso 1 1 calc R . .
C43 C 0.4111(3) 0.0199(3) -0.06151(18) 0.0427(8) Uani 1 1 d . . .
H43 H 0.3911 -0.0460 -0.0407 0.051 Uiso 1 1 calc R . .
C44 C 0.3413(3) 0.1266(3) -0.04021(17) 0.0387(8) Uani 1 1 d . . .
H44 H 0.2732 0.1338 -0.0053 0.046 Uiso 1 1 calc R . .
C45 C 0.2694(3) 0.5159(2) -0.13928(13) 0.0223(5) Uani 1 1 d . . .
C46 C 0.1668(3) 0.5082(2) -0.14626(14) 0.0264(6) Uani 1 1 d . . .
H46 H 0.1345 0.4564 -0.1150 0.032 Uiso 1 1 calc R . .
C47 C 0.1120(3) 0.5765(3) -0.19897(15) 0.0292(6) Uani 1 1 d . . .
H47 H 0.0429 0.5706 -0.2040 0.035 Uiso 1 1 calc R . .
C48 C 0.1580(3) 0.6525(3) -0.24373(15) 0.0307(7) Uani 1 1 d . . .
H48 H 0.1196 0.7000 -0.2792 0.037 Uiso 1 1 calc R . .
C49 C 0.2594(3) 0.6601(3) -0.23742(16) 0.0355(7) Uani 1 1 d . . .
H49 H 0.2915 0.7117 -0.2690 0.043 Uiso 1 1 calc R . .
C50 C 0.3149(3) 0.5926(3) -0.18505(15) 0.0309(7) Uani 1 1 d . . .
H50 H 0.3841 0.5990 -0.1806 0.037 Uiso 1 1 calc R . .
C51 C 0.5594(3) 0.3575(3) -0.01866(15) 0.0296(6) Uani 1 1 d . . .
H51 H 0.6060 0.3821 -0.0585 0.035 Uiso 1 1 calc R . .
C52 C 0.6175(3) 0.2782(2) 0.03557(15) 0.0267(6) Uani 1 1 d . . .
C53 C 0.5522(3) 0.2604(3) 0.09951(15) 0.0303(6) Uani 1 1 d . . .
H53 H 0.4684 0.3035 0.1101 0.036 Uiso 1 1 calc R . .
C54 C 0.6111(3) 0.1795(3) 0.14697(15) 0.0311(6) Uani 1 1 d . . .
H54 H 0.5660 0.1682 0.1904 0.037 Uiso 1 1 calc R . .
N55 N 0.7298(2) 0.1151(2) 0.13504(12) 0.0287(5) Uani 1 1 d . . .
C56 C 0.7918(3) 0.1340(3) 0.07371(17) 0.0345(7) Uani 1 1 d . . .
H56 H 0.8756 0.0900 0.0645 0.041 Uiso 1 1 calc R . .
C57 C 0.7396(3) 0.2147(3) 0.02311(16) 0.0345(7) Uani 1 1 d . . .
H57 H 0.7871 0.2262 -0.0195 0.041 Uiso 1 1 calc R . .
C58 C 0.1494(3) 0.4711(3) 0.07599(15) 0.0292(6) Uani 1 1 d . . .
H58 H 0.1927 0.4052 0.1039 0.035 Uiso 1 1 calc R . .
C59 C 0.0849(3) 0.5858(3) 0.09862(14) 0.0255(6) Uani 1 1 d . . .
C60 C 0.0110(3) 0.6828(3) 0.06236(14) 0.0284(6) Uani 1 1 d . . .
H60 H 0.0017 0.6778 0.0208 0.034 Uiso 1 1 calc R . .
C61 C -0.0485(3) 0.7867(3) 0.08809(14) 0.0286(6) Uani 1 1 d . . .
H61 H -0.1000 0.8520 0.0635 0.034 Uiso 1 1 calc R . .
N62 N -0.0376(2) 0.8005(2) 0.14579(12) 0.0270(5) Uani 1 1 d . . .
C63 C 0.0358(3) 0.7078(3) 0.17915(15) 0.0302(6) Uani 1 1 d . . .
H63 H 0.0464 0.7164 0.2195 0.036 Uiso 1 1 calc R . .
C64 C 0.0975(3) 0.5998(3) 0.15812(15) 0.0306(6) Uani 1 1 d . . .
H64 H 0.1477 0.5359 0.1840 0.037 Uiso 1 1 calc R . .
Cl65 Cl 0.24709(7) 0.18297(7) 0.26662(4) 0.03247(17) Uani 1 1 d . . .
O66 O 0.1668(2) 0.1897(2) 0.33004(13) 0.0525(7) Uani 1 1 d . . .
O67 O 0.3587(2) 0.1775(2) 0.27292(15) 0.0527(7) Uani 1 1 d . . .
O68 O 0.1939(3) 0.2840(3) 0.22155(15) 0.0633(8) Uani 1 1 d . . .
O69 O 0.2661(3) 0.0778(3) 0.24594(17) 0.0662(9) Uani 1 1 d . . .
N70 N 0.3625(3) 0.1375(3) 0.54040(17) 0.0564(9) Uani 1 1 d . . .
C71 C 0.3538(3) 0.1037(3) 0.49878(18) 0.0399(8) Uani 1 1 d . . .
C72 C 0.3461(4) 0.0561(4) 0.44660(19) 0.0583(12) Uani 1 1 d . . .
H72A H 0.4234 -0.0053 0.4320 0.087 Uiso 1 1 calc R . .
H72B H 0.3248 0.1185 0.4092 0.087 Uiso 1 1 calc R . .
H72C H 0.2848 0.0229 0.4632 0.087 Uiso 1 1 calc R . .
N73 N 0.1039(4) 0.0097(4) 0.0713(2) 0.0700(11) Uani 1 1 d . A .
C74 C 0.1072(3) 0.0729(3) 0.09728(18) 0.0429(8) Uani 1 1 d . . .
C75A C 0.1332(10) 0.1426(12) 0.1317(7) 0.050(3) Uani 0.50 1 d P A 1
H75A H 0.1734 0.0913 0.1676 0.074 Uiso 0.50 1 calc PR A 1
H75B H 0.0583 0.2031 0.1499 0.074 Uiso 0.50 1 calc PR A 1
H75C H 0.1852 0.1797 0.1002 0.074 Uiso 0.50 1 calc PR A 1
C75B C 0.0798(11) 0.1776(10) 0.1237(6) 0.049(3) Uani 0.50 1 d P A 2
H75D H 0.1221 0.2245 0.0924 0.074 Uiso 0.50 1 calc PR A 2
H75E H 0.1054 0.1550 0.1661 0.074 Uiso 0.50 1 calc PR A 2
H75F H -0.0065 0.2236 0.1306 0.074 Uiso 0.50 1 calc PR A 2
C76 C 0.1273(5) 0.5324(6) 0.4151(3) 0.0857(18) Uani 1 1 d . . .
H76A H 0.1522 0.5583 0.4457 0.129 Uiso 1 1 calc R . .
H76B H 0.1434 0.4487 0.4282 0.129 Uiso 1 1 calc R . .
H76C H 0.0416 0.5765 0.4165 0.129 Uiso 1 1 calc R . .
C77 C 0.1930(4) 0.5522(4) 0.3491(2) 0.0541(10) Uani 1 1 d . . .
C78 C 0.2443(4) 0.4616(4) 0.3113(2) 0.0579(11) Uani 1 1 d . . .
H78 H 0.2273 0.3931 0.3279 0.069 Uiso 1 1 calc R . .
C79 C 0.3200(4) 0.4697(4) 0.2498(2) 0.0636(12) Uani 1 1 d . . .
H79 H 0.3531 0.4070 0.2250 0.076 Uiso 1 1 calc R . .
C80 C 0.3483(4) 0.5707(5) 0.2234(2) 0.0687(13) Uani 1 1 d . . .
H80 H 0.4009 0.5744 0.1817 0.082 Uiso 1 1 calc R . .
C81 C 0.3001(4) 0.6620(5) 0.2581(3) 0.0756(15) Uani 1 1 d . . .
H81 H 0.3149 0.7314 0.2404 0.091 Uiso 1 1 calc R . .
C82 C 0.2242(4) 0.6485(4) 0.3239(3) 0.0645(12) Uani 1 1 d . . .
H82 H 0.1953 0.7084 0.3503 0.077 Uiso 1 1 calc R . .

loop_
_atom_site_aniso_label
_atom_site_aniso_U_11
_atom_site_aniso_U_22
_atom_site_aniso_U_33
_atom_site_aniso_U_23
_atom_site_aniso_U_13
_atom_site_aniso_U_12
Ag 0.02848(13) 0.02506(12) 0.02659(12) -0.00505(8) -0.00948(9) -0.00882(10)
N1 0.0248(12) 0.0212(11) 0.0238(12) -0.0063(9) -0.0073(10) -0.0078(10)
N2 0.0241(12) 0.0222(11) 0.0269(12) -0.0061(9) -0.0097(10) -0.0065(10)
N3 0.0249(12) 0.0203(11) 0.0259(12) -0.0047(9) -0.0029(10) -0.0099(10)
N4 0.0280(13) 0.0251(12) 0.0240(12) -0.0061(9) -0.0018(10) -0.0133(11)
C5 0.0200(13) 0.0189(12) 0.0188(12) -0.0037(10) -0.0032(10) -0.0069(11)
C6 0.0202(13) 0.0174(12) 0.0251(14) -0.0043(10) -0.0079(11) -0.0050(11)
C7 0.0210(13) 0.0194(12) 0.0182(12) -0.0029(10) -0.0045(10) -0.0083(11)
C8 0.0233(14) 0.0181(12) 0.0226(13) -0.0023(10) -0.0049(11) -0.0062(11)
C9 0.0332(16) 0.0223(13) 0.0247(14) -0.0044(11) -0.0092(12) -0.0127(13)
C10 0.0290(15) 0.0304(15) 0.0279(15) -0.0025(12) -0.0097(12) -0.0153(14)
C11 0.0233(14) 0.0226(14) 0.0357(16) -0.0050(12) -0.0111(12) -0.0058(12)
C12 0.0241(14) 0.0187(12) 0.0291(15) -0.0067(11) -0.0058(11) -0.0076(12)
C13 0.0240(14) 0.0211(13) 0.0210(13) -0.0048(10) -0.0069(11) -0.0095(12)
C14 0.0266(15) 0.0211(13) 0.0277(15) -0.0076(11) -0.0037(12) -0.0081(12)
C15 0.0327(16) 0.0219(13) 0.0345(16) -0.0052(12) -0.0054(13) -0.0126(13)
C16 0.0307(16) 0.0307(15) 0.0301(15) 0.0001(12) -0.0066(12) -0.0175(14)
C17 0.0247(15) 0.0327(15) 0.0293(15) -0.0082(12) -0.0037(12) -0.0107(13)
C18 0.0222(14) 0.0216(13) 0.0274(14) -0.0067(11) -0.0061(11) -0.0067(12)
C19 0.0260(15) 0.0209(13) 0.0266(14) -0.0047(11) -0.0079(11) -0.0085(12)
C20 0.0228(14) 0.0218(13) 0.0242(14) -0.0068(11) -0.0058(11) -0.0073(12)
C21 0.0259(14) 0.0189(12) 0.0241(14) -0.0015(10) -0.0074(11) -0.0081(12)
C22 0.0246(14) 0.0208(13) 0.0252(14) -0.0046(11) -0.0036(11) -0.0091(12)
N23 0.0265(12) 0.0249(12) 0.0213(11) -0.0038(9) -0.0072(9) -0.0111(11)
C24 0.0440(18) 0.0369(16) 0.0230(14) 0.0045(12) -0.0118(13) -0.0257(16)
C25 0.0415(18) 0.0346(16) 0.0290(16) 0.0038(12) -0.0136(13) -0.0257(15)
C26 0.0237(14) 0.0223(13) 0.0262(14) -0.0074(11) -0.0035(11) -0.0077(12)
C27 0.0259(14) 0.0234(13) 0.0216(13) -0.0052(11) -0.0041(11) -0.0094(12)
C28 0.0258(15) 0.0252(14) 0.0309(16) -0.0099(12) 0.0010(12) -0.0076(13)
C29 0.0308(16) 0.0230(14) 0.0359(17) -0.0109(12) -0.0024(13) -0.0088(13)
N30 0.0248(12) 0.0269(12) 0.0268(12) -0.0063(10) -0.0041(10) -0.0106(11)
C31 0.0282(15) 0.0277(14) 0.0263(15) -0.0103(12) 0.0004(12) -0.0104(13)
C32 0.0287(15) 0.0236(13) 0.0284(15) -0.0087(11) 0.0000(12) -0.0105(13)
N33 0.0361(14) 0.0191(11) 0.0283(13) 0.0005(9) -0.0149(11) -0.0108(11)
N34 0.0410(16) 0.0230(12) 0.0301(13) 0.0003(10) -0.0174(11) -0.0136(12)
N35 0.0363(14) 0.0218(11) 0.0218(12) -0.0033(9) -0.0028(10) -0.0114(11)
N36 0.0357(14) 0.0219(12) 0.0280(13) -0.0062(10) -0.0003(11) -0.0102(11)
C37 0.0281(15) 0.0164(12) 0.0234(14) -0.0042(10) -0.0053(11) -0.0075(12)
C38 0.0286(15) 0.0196(13) 0.0227(14) -0.0014(10) -0.0090(11) -0.0084(12)
C39 0.0283(15) 0.0195(13) 0.0227(14) -0.0032(10) -0.0078(11) -0.0087(12)
C40 0.0362(17) 0.0227(14) 0.0353(17) -0.0062(12) -0.0027(14) -0.0125(14)
C41 0.0337(17) 0.0289(16) 0.0424(19) -0.0139(14) 0.0007(14) -0.0091(14)
C42 0.0389(18) 0.0255(15) 0.0412(18) -0.0116(13) -0.0069(15) -0.0108(14)
C43 0.056(2) 0.0237(15) 0.047(2) -0.0071(14) 0.0016(17) -0.0209(16)
C44 0.049(2) 0.0273(15) 0.0366(18) -0.0089(13) 0.0044(15) -0.0186(15)
C45 0.0265(14) 0.0168(12) 0.0229(13) -0.0054(10) -0.0047(11) -0.0066(12)
C46 0.0307(15) 0.0225(13) 0.0267(15) -0.0030(11) -0.0060(12) -0.0113(13)
C47 0.0301(16) 0.0292(15) 0.0302(16) -0.0034(12) -0.0118(13) -0.0103(14)
C48 0.0364(17) 0.0250(14) 0.0281(15) 0.0009(12) -0.0125(13) -0.0085(14)
C49 0.0400(19) 0.0317(16) 0.0330(17) 0.0050(13) -0.0083(14) -0.0173(15)
C50 0.0335(17) 0.0281(15) 0.0318(16) 0.0017(12) -0.0076(13) -0.0155(14)
C51 0.0392(18) 0.0227(14) 0.0283(15) 0.0004(11) -0.0103(13) -0.0137(14)
C52 0.0335(16) 0.0212(13) 0.0304(15) -0.0025(11) -0.0119(13) -0.0127(13)
C53 0.0326(16) 0.0220(14) 0.0343(16) -0.0066(12) -0.0109(13) -0.0049(13)
C54 0.0358(17) 0.0278(15) 0.0283(15) -0.0045(12) -0.0079(13) -0.0100(14)
N55 0.0325(14) 0.0240(12) 0.0313(13) -0.0020(10) -0.0108(11) -0.0110(11)
C56 0.0297(16) 0.0334(16) 0.0407(18) 0.0010(14) -0.0112(14) -0.0137(15)
C57 0.0359(18) 0.0355(17) 0.0338(17) 0.0031(13) -0.0078(14) -0.0197(15)
C58 0.0358(17) 0.0245(14) 0.0238(14) -0.0025(11) -0.0014(12) -0.0122(13)
C59 0.0266(15) 0.0267(14) 0.0242(14) -0.0048(11) -0.0003(11) -0.0138(13)
C60 0.0329(16) 0.0289(15) 0.0216(14) -0.0050(11) -0.0024(12) -0.0119(13)
C61 0.0307(16) 0.0282(15) 0.0246(15) -0.0060(12) -0.0043(12) -0.0090(13)
N62 0.0256(13) 0.0312(13) 0.0254(12) -0.0091(10) -0.0016(10) -0.0117(11)
C63 0.0276(15) 0.0368(16) 0.0291(15) -0.0119(13) -0.0064(12) -0.0108(14)
C64 0.0303(16) 0.0272(15) 0.0311(16) -0.0057(12) -0.0082(13) -0.0063(14)
Cl65 0.0291(4) 0.0302(4) 0.0373(4) -0.0077(3) -0.0062(3) -0.0097(3)
O66 0.0488(15) 0.0500(15) 0.0487(16) -0.0127(12) 0.0053(12) -0.0170(13)
O67 0.0325(13) 0.0492(15) 0.081(2) -0.0151(14) -0.0180(13) -0.0136(12)
O68 0.081(2) 0.0590(18) 0.0558(18) 0.0130(14) -0.0402(16) -0.0285(17)
O69 0.0578(17) 0.0551(17) 0.095(2) -0.0459(17) 0.0133(16) -0.0295(15)
N70 0.074(2) 0.0435(18) 0.048(2) -0.0168(15) 0.0015(17) -0.0238(18)
C71 0.044(2) 0.0368(18) 0.0363(19) -0.0001(15) -0.0039(15) -0.0189(16)
C72 0.077(3) 0.084(3) 0.039(2) 0.003(2) -0.018(2) -0.057(3)
N73 0.072(3) 0.082(3) 0.074(3) -0.039(2) 0.008(2) -0.046(2)
C74 0.0395(19) 0.050(2) 0.0398(19) -0.0087(17) 0.0009(15) -0.0230(18)
C75A 0.052(7) 0.060(8) 0.038(5) -0.014(5) 0.006(5) -0.029(6)
C75B 0.080(9) 0.044(7) 0.031(5) -0.014(5) 0.013(6) -0.041(7)
C76 0.058(3) 0.117(5) 0.091(4) 0.007(3) -0.033(3) -0.044(3)
C77 0.063(3) 0.053(2) 0.055(2) -0.0098(19) -0.022(2) -0.024(2)
C78 0.055(3) 0.058(3) 0.065(3) -0.013(2) -0.026(2) -0.014(2)
C79 0.052(3) 0.070(3) 0.071(3) -0.019(2) -0.025(2) -0.012(2)
C80 0.051(3) 0.083(3) 0.062(3) -0.020(3) -0.022(2) -0.004(3)
C81 0.054(3) 0.068(3) 0.116(5) -0.028(3) -0.029(3) -0.019(3)
C82 0.046(2) 0.059(3) 0.091(4) -0.033(3) -0.020(2) -0.007(2)

loop_
_atom_type_symbol
_atom_type_description
_atom_type_scat_dispersion_real
_atom_type_scat_dispersion_imag
_atom_type_scat_source
C C 0.0033 0.0016 'International Tables Vol C Tables 4.2.6.8 and 6.1.1.4'
H H 0.0000 0.0000 'International Tables Vol C Tables 4.2.6.8 and 6.1.1.4'
N N 0.0061 0.0033 'International Tables Vol C Tables 4.2.6.8 and 6.1.1.4'
Ag Ag -0.8971 1.1015 'International Tables Vol C Tables 4.2.6.8 and 6.1.1.4'
Cl Cl 0.1484 0.1585 'International Tables Vol C Tables 4.2.6.8 and 6.1.1.4'
O O 0.0106 0.0060 'International Tables Vol C Tables 4.2.6.8 and 6.1.1.4'

loop_
_geom_angle_atom_site_label_1
_geom_angle_atom_site_label_2
_geom_angle_atom_site_label_3
_geom_angle
_geom_angle_site_symmetry_1
_geom_angle_site_symmetry_3
_geom_angle_publ_flag
N55 Ag N23 120.74(8) . . ?
N55 Ag N30 108.70(9) . 1_455 ?
N23 Ag N30 112.69(8) . 1_455 ?
N55 Ag N62 111.56(9) . 1_645 ?
N23 Ag N62 103.96(8) . 1_645 ?
N30 Ag N62 96.38(8) 1_455 1_645 ?
C5 N1 N2 112.5(2) . . ?
C19 N2 N1 112.7(2) . . ?
C6 N3 N4 111.4(2) . . ?
C26 N4 N3 112.5(2) . . ?
N1 C5 C7 119.2(2) . . ?
N1 C5 C6 123.5(2) . . ?
C7 C5 C6 117.4(2) . . ?
N3 C6 C13 119.3(2) . . ?
N3 C6 C5 122.6(2) . . ?
C13 C6 C5 118.0(2) . . ?
C12 C7 C8 119.0(2) . . ?
C12 C7 C5 120.1(2) . . ?
C8 C7 C5 120.9(2) . . ?
C9 C8 C7 120.1(3) . . ?
C9 C8 H8 119.9 . . ?
C7 C8 H8 119.9 . . ?
C8 C9 C10 120.8(3) . . ?
C8 C9 H9 119.6 . . ?
C10 C9 H9 119.6 . . ?
C11 C10 C9 119.5(3) . . ?
C11 C10 H10 120.3 . . ?
C9 C10 H10 120.3 . . ?
C10 C11 C12 120.1(3) . . ?
C10 C11 H11 119.9 . . ?
C12 C11 H11 119.9 . . ?
C7 C12 C11 120.4(3) . . ?
C7 C12 H12 119.8 . . ?
C11 C12 H12 119.8 . . ?
C14 C13 C18 119.2(3) . . ?
C14 C13 C6 120.5(2) . . ?
C18 C13 C6 120.3(2) . . ?
C15 C14 C13 120.3(3) . . ?
C15 C14 H14 119.9 . . ?
C13 C14 H14 119.9 . . ?
C16 C15 C14 120.0(3) . . ?
C16 C15 H15 120.0 . . ?
C14 C15 H15 120.0 . . ?
C17 C16 C15 120.4(3) . . ?
C17 C16 H16 119.8 . . ?
C15 C16 H16 119.8 . . ?
C16 C17 C18 119.9(3) . . ?
C16 C17 H17 120.1 . . ?
C18 C17 H17 120.1 . . ?
C17 C18 C13 120.1(3) . . ?
C17 C18 H18 119.9 . . ?
C13 C18 H18 119.9 . . ?
N2 C19 C20 120.3(3) . . ?
N2 C19 H19 119.9 . . ?
C20 C19 H19 119.9 . . ?
C25 C20 C21 117.9(3) . . ?
C25 C20 C19 119.7(2) . . ?
C21 C20 C19 122.4(3) . . ?
C22 C21 C20 119.2(3) . . ?
C22 C21 H21 120.4 . . ?
C20 C21 H21 120.4 . . ?
N23 C22 C21 123.3(3) . . ?
N23 C22 H22 118.3 . . ?
C21 C22 H22 118.3 . . ?
C24 N23 C22 117.1(2) . . ?
C24 N23 Ag 118.20(18) . . ?
C22 N23 Ag 124.41(18) . . ?
N23 C24 C25 123.6(3) . . ?
N23 C24 H24 118.2 . . ?
C25 C24 H24 118.2 . . ?
C20 C25 C24 118.9(3) . . ?
C20 C25 H25 120.6 . . ?
C24 C25 H25 120.6 . . ?
N4 C26 C27 119.6(3) . . ?
N4 C26 H26 120.2 . . ?
C27 C26 H26 120.2 . . ?
C32 C27 C28 118.1(3) . . ?
C32 C27 C26 120.5(2) . . ?
C28 C27 C26 121.3(3) . . ?
C29 C28 C27 119.2(3) . . ?
C29 C28 H28 120.4 . . ?
C27 C28 H28 120.4 . . ?
N30 C29 C28 123.2(3) . . ?
N30 C29 H29 118.4 . . ?
C28 C29 H29 118.4 . . ?
C31 N30 C29 117.1(2) . . ?
C31 N30 Ag 122.92(19) . 1_655 ?
C29 N30 Ag 118.68(19) . 1_655 ?
N30 C31 C32 123.5(3) . . ?
N30 C31 H31 118.2 . . ?
C32 C31 H31 118.2 . . ?
C31 C32 C27 118.7(3) . . ?
C31 C32 H32 120.6 . . ?
C27 C32 H32 120.6 . . ?
C37 N33 N34 112.8(2) . . ?
C51 N34 N33 114.4(3) . . ?
C38 N35 N36 113.9(2) . . ?
C58 N36 N35 114.5(3) . . ?
N33 C37 C45 119.4(2) . . ?
N33 C37 C38 122.2(3) . . ?
C45 C37 C38 118.3(2) . . ?
N35 C38 C39 120.1(2) . . ?
N35 C38 C37 121.0(2) . . ?
C39 C38 C37 118.9(2) . . ?
C40 C39 C44 118.5(3) . . ?
C40 C39 C38 120.9(3) . . ?
C44 C39 C38 120.7(3) . . ?
C41 C40 C39 120.4(3) . . ?
C41 C40 H40 119.8 . . ?
C39 C40 H40 119.8 . . ?
C42 C41 C40 120.4(3) . . ?
C42 C41 H41 119.8 . . ?
C40 C41 H41 119.8 . . ?
C43 C42 C41 119.6(3) . . ?
C43 C42 H42 120.2 . . ?
C41 C42 H42 120.2 . . ?
C42 C43 C44 120.8(3) . . ?
C42 C43 H43 119.6 . . ?
C44 C43 H43 119.6 . . ?
C43 C44 C39 120.3(3) . . ?
C43 C44 H44 119.8 . . ?
C39 C44 H44 119.8 . . ?
C50 C45 C46 119.2(3) . . ?
C50 C45 C37 121.1(3) . . ?
C46 C45 C37 119.6(2) . . ?
C47 C46 C45 120.0(3) . . ?
C47 C46 H46 120.0 . . ?
C45 C46 H46 120.0 . . ?
C48 C47 C46 120.0(3) . . ?
C48 C47 H47 120.0 . . ?
C46 C47 H47 120.0 . . ?
C47 C48 C49 120.4(3) . . ?
C47 C48 H48 119.8 . . ?
C49 C48 H48 119.8 . . ?
C48 C49 C50 120.3(3) . . ?
C48 C49 H49 119.9 . . ?
C50 C49 H49 119.9 . . ?
C45 C50 C49 120.1(3) . . ?
C45 C50 H50 119.9 . . ?
C49 C50 H50 119.9 . . ?
N34 C51 C52 120.2(3) . . ?
N34 C51 H51 119.9 . . ?
C52 C51 H51 119.9 . . ?
C57 C52 C53 118.2(3) . . ?
C57 C52 C51 119.8(3) . . ?
C53 C52 C51 121.8(3) . . ?
C54 C53 C52 118.9(3) . . ?
C54 C53 H53 120.5 . . ?
C52 C53 H53 120.5 . . ?
N55 C54 C53 123.4(3) . . ?
N55 C54 H54 118.3 . . ?
C53 C54 H54 118.3 . . ?
C56 N55 C54 117.2(3) . . ?
C56 N55 Ag 120.0(2) . . ?
C54 N55 Ag 120.3(2) . . ?
N55 C56 C57 123.1(3) . . ?
N55 C56 H56 118.4 . . ?
C57 C56 H56 118.4 . . ?
C52 C57 C56 119.1(3) . . ?
C52 C57 H57 120.4 . . ?
C56 C57 H57 120.4 . . ?
N36 C58 C59 119.9(3) . . ?
N36 C58 H58 120.1 . . ?
C59 C58 H58 120.1 . . ?
C64 C59 C60 117.9(3) . . ?
C64 C59 C58 119.6(3) . . ?
C60 C59 C58 122.4(3) . . ?
C61 C60 C59 118.6(3) . . ?
C61 C60 H60 120.7 . . ?
C59 C60 H60 120.7 . . ?
N62 C61 C60 123.8(3) . . ?
N62 C61 H61 118.1 . . ?
C60 C61 H61 118.1 . . ?
C63 N62 C61 117.0(3) . . ?
C63 N62 Ag 118.67(19) . 1_465 ?
C61 N62 Ag 120.1(2) . 1_465 ?
N62 C63 C64 123.5(3) . . ?
N62 C63 H63 118.3 . . ?
C64 C63 H63 118.3 . . ?
C63 C64 C59 119.2(3) . . ?
C63 C64 H64 120.4 . . ?
C59 C64 H64 120.4 . . ?
O68 Cl65 O69 111.6(2) . . ?
O68 Cl65 O67 110.68(18) . . ?
O69 Cl65 O67 109.13(17) . . ?
O68 Cl65 O66 108.51(18) . . ?
O69 Cl65 O66 107.42(18) . . ?
O67 Cl65 O66 109.45(18) . . ?
N70 C71 C72 177.7(4) . . ?
C71 C72 H72A 109.5 . . ?
C71 C72 H72B 109.5 . . ?
H72A C72 H72B 109.5 . . ?
C71 C72 H72C 109.5 . . ?
H72A C72 H72C 109.5 . . ?
H72B C72 H72C 109.5 . . ?
N73 C74 C75B 163.1(7) . . ?
N73 C74 C75A 170.1(6) . . ?
C75B C74 C75A 26.5(5) . . ?
C74 C75A H75A 109.5 . . ?
C74 C75A H75B 109.5 . . ?
C74 C75A H75C 109.5 . . ?
C74 C75B H75D 109.5 . . ?
C74 C75B H75E 109.5 . . ?
H75D C75B H75E 109.5 . . ?
C74 C75B H75F 109.5 . . ?
H75D C75B H75F 109.5 . . ?
H75E C75B H75F 109.5 . . ?
C77 C76 H76A 109.5 . . ?
C77 C76 H76B 109.5 . . ?
H76A C76 H76B 109.5 . . ?
C77 C76 H76C 109.5 . . ?
H76A C76 H76C 109.5 . . ?
H76B C76 H76C 109.5 . . ?
C82 C77 C78 117.2(4) . . ?
C82 C77 C76 124.0(5) . . ?
C78 C77 C76 118.1(5) . . ?
C79 C78 C77 121.3(5) . . ?
C79 C78 H78 119.3 . . ?
C77 C78 H78 119.3 . . ?
C78 C79 C80 120.9(5) . . ?
C78 C79 H79 119.5 . . ?
C80 C79 H79 119.5 . . ?
C81 C80 C79 120.1(5) . . ?
C81 C80 H80 119.9 . . ?
C79 C80 H80 119.9 . . ?
C80 C81 C82 117.4(5) . . ?
C80 C81 H81 121.3 . . ?
C82 C81 H81 121.3 . . ?
C77 C82 C81 122.9(4) . . ?
C77 C82 H82 118.6 . . ?
C81 C82 H82 118.6 . . ?

loop_
_geom_bond_atom_site_label_1
_geom_bond_atom_site_label_2
_geom_bond_distance
_geom_bond_site_symmetry_2
_geom_bond_publ_flag
Ag N55 2.268(2) . ?
Ag N23 2.294(2) . ?
Ag N30 2.337(2) 1_455 ?
Ag N62 2.362(2) 1_645 ?
N1 C5 1.289(4) . ?
N1 N2 1.405(3) . ?
N2 C19 1.274(4) . ?
N3 C6 1.287(4) . ?
N3 N4 1.411(3) . ?
N4 C26 1.276(4) . ?
C5 C7 1.483(4) . ?
C5 C6 1.508(4) . ?
C6 C13 1.473(4) . ?
C7 C12 1.390(4) . ?
C7 C8 1.393(4) . ?
C8 C9 1.381(4) . ?
C8 H8 0.9500 . ?
C9 C10 1.386(4) . ?
C9 H9 0.9500 . ?
C10 C11 1.381(4) . ?
C10 H10 0.9500 . ?
C11 C12 1.395(4) . ?
C11 H11 0.9500 . ?
C12 H12 0.9500 . ?
C13 C14 1.391(4) . ?
C13 C18 1.404(4) . ?
C14 C15 1.389(4) . ?
C14 H14 0.9500 . ?
C15 C16 1.387(4) . ?
C15 H15 0.9500 . ?
C16 C17 1.383(4) . ?
C16 H16 0.9500 . ?
C17 C18 1.390(4) . ?
C17 H17 0.9500 . ?
C18 H18 0.9500 . ?
C19 C20 1.468(4) . ?
C19 H19 0.9500 . ?
C20 C25 1.385(4) . ?
C20 C21 1.394(4) . ?
C21 C22 1.379(4) . ?
C21 H21 0.9500 . ?
C22 N23 1.342(4) . ?
C22 H22 0.9500 . ?
N23 C24 1.333(4) . ?
C24 C25 1.390(4) . ?
C24 H24 0.9500 . ?
C25 H25 0.9500 . ?
C26 C27 1.468(4) . ?
C26 H26 0.9500 . ?
C27 C32 1.390(4) . ?
C27 C28 1.391(4) . ?
C28 C29 1.375(4) . ?
C28 H28 0.9500 . ?
C29 N30 1.347(4) . ?
C29 H29 0.9500 . ?
N30 C31 1.337(4) . ?
N30 Ag 2.337(2) 1_655 ?
C31 C32 1.383(4) . ?
C31 H31 0.9500 . ?
C32 H32 0.9500 . ?
N33 C37 1.281(4) . ?
N33 N34 1.406(3) . ?
N34 C51 1.264(4) . ?
N35 C38 1.282(4) . ?
N35 N36 1.403(3) . ?
N36 C58 1.269(4) . ?
C37 C45 1.480(4) . ?
C37 C38 1.516(4) . ?
C38 C39 1.474(4) . ?
C39 C40 1.394(4) . ?
C39 C44 1.394(4) . ?
C40 C41 1.387(4) . ?
C40 H40 0.9500 . ?
C41 C42 1.375(5) . ?
C41 H41 0.9500 . ?
C42 C43 1.373(5) . ?
C42 H42 0.9500 . ?
C43 C44 1.380(4) . ?
C43 H43 0.9500 . ?
C44 H44 0.9500 . ?
C45 C50 1.387(4) . ?
C45 C46 1.398(4) . ?
C46 C47 1.392(4) . ?
C46 H46 0.9500 . ?
C47 C48 1.375(4) . ?
C47 H47 0.9500 . ?
C48 C49 1.377(5) . ?
C48 H48 0.9500 . ?
C49 C50 1.388(4) . ?
C49 H49 0.9500 . ?
C50 H50 0.9500 . ?
C51 C52 1.469(4) . ?
C51 H51 0.9500 . ?
C52 C57 1.383(5) . ?
C52 C53 1.396(4) . ?
C53 C54 1.375(4) . ?
C53 H53 0.9500 . ?
C54 N55 1.350(4) . ?
C54 H54 0.9500 . ?
N55 C56 1.340(4) . ?
C56 C57 1.387(4) . ?
C56 H56 0.9500 . ?
C57 H57 0.9500 . ?
C58 C59 1.472(4) . ?
C58 H58 0.9500 . ?
C59 C64 1.390(4) . ?
C59 C60 1.394(4) . ?
C60 C61 1.384(4) . ?
C60 H60 0.9500 . ?
C61 N62 1.343(4) . ?
C61 H61 0.9500 . ?
N62 C63 1.334(4) . ?
N62 Ag 2.362(2) 1_465 ?
C63 C64 1.384(4) . ?
C63 H63 0.9500 . ?
C64 H64 0.9500 . ?
Cl65 O68 1.427(3) . ?
Cl65 O69 1.429(3) . ?
Cl65 O67 1.430(2) . ?
Cl65 O66 1.436(3) . ?
N70 C71 1.136(5) . ?
C71 C72 1.447(5) . ?
C72 H72A 0.9800 . ?
C72 H72B 0.9800 . ?
C72 H72C 0.9800 . ?
N73 C74 1.116(5) . ?
C74 C75B 1.455(12) . ?
C74 C75A 1.478(14) . ?
C75A H75A 0.9800 . ?
C75A H75B 0.9800 . ?
C75A H75C 0.9800 . ?
C75B H75D 0.9800 . ?
C75B H75E 0.9800 . ?
C75B H75F 0.9800 . ?
C76 C77 1.436(7) . ?
C76 H76A 0.9800 . ?
C76 H76B 0.9800 . ?
C76 H76C 0.9800 . ?
C77 C82 1.389(6) . ?
C77 C78 1.397(6) . ?
C78 C79 1.394(7) . ?
C78 H78 0.9500 . ?
C79 C80 1.426(7) . ?
C79 H79 0.9500 . ?
C80 C81 1.364(7) . ?
C80 H80 0.9500 . ?
C81 C82 1.470(7) . ?
C81 H81 0.9500 . ?
C82 H82 0.9500 . ?

loop_
_geom_torsion_atom_site_label_1
_geom_torsion_atom_site_label_2
_geom_torsion_atom_site_label_3
_geom_torsion_atom_site_label_4
_geom_torsion
_geom_torsion_site_symmetry_1
_geom_torsion_site_symmetry_2
_geom_torsion_site_symmetry_3
_geom_torsion_site_symmetry_4
_geom_torsion_publ_flag
C5 N1 N2 C19 -141.1(3) . . . . ?
C6 N3 N4 C26 175.3(3) . . . . ?
N2 N1 C5 C7 -179.3(2) . . . . ?
N2 N1 C5 C6 0.7(4) . . . . ?
N4 N3 C6 C13 -177.5(2) . . . . ?
N4 N3 C6 C5 -1.4(4) . . . . ?
N1 C5 C6 N3 87.1(4) . . . . ?
C7 C5 C6 N3 -92.9(3) . . . . ?
N1 C5 C6 C13 -96.8(3) . . . . ?
C7 C5 C6 C13 83.1(3) . . . . ?
N1 C5 C7 C12 -167.9(3) . . . . ?
C6 C5 C7 C12 12.1(4) . . . . ?
N1 C5 C7 C8 10.8(4) . . . . ?
C6 C5 C7 C8 -169.2(2) . . . . ?
C12 C7 C8 C9 0.4(4) . . . . ?
C5 C7 C8 C9 -178.3(2) . . . . ?
C7 C8 C9 C10 -0.2(4) . . . . ?
C8 C9 C10 C11 -0.1(4) . . . . ?
C9 C10 C11 C12 0.1(4) . . . . ?
C8 C7 C12 C11 -0.4(4) . . . . ?
C5 C7 C12 C11 178.3(3) . . . . ?
C10 C11 C12 C7 0.1(4) . . . . ?
N3 C6 C13 C14 25.3(4) . . . . ?
C5 C6 C13 C14 -150.9(3) . . . . ?
N3 C6 C13 C18 -155.2(3) . . . . ?
C5 C6 C13 C18 28.6(4) . . . . ?
C18 C13 C14 C15 -0.4(4) . . . . ?
C6 C13 C14 C15 179.1(3) . . . . ?
C13 C14 C15 C16 0.0(4) . . . . ?
C14 C15 C16 C17 0.9(5) . . . . ?
C15 C16 C17 C18 -1.4(4) . . . . ?
C16 C17 C18 C13 1.0(4) . . . . ?
C14 C13 C18 C17 -0.1(4) . . . . ?
C6 C13 C18 C17 -179.6(2) . . . . ?
N1 N2 C19 C20 179.0(2) . . . . ?
N2 C19 C20 C25 -168.6(3) . . . . ?
N2 C19 C20 C21 11.1(4) . . . . ?
C25 C20 C21 C22 1.7(4) . . . . ?
C19 C20 C21 C22 -178.0(3) . . . . ?
C20 C21 C22 N23 -0.2(4) . . . . ?
C21 C22 N23 C24 -1.1(4) . . . . ?
C21 C22 N23 Ag 173.0(2) . . . . ?
N55 Ag N23 C24 -33.3(3) . . . . ?
N30 Ag N23 C24 -164.1(2) 1_455 . . . ?
N62 Ag N23 C24 92.7(2) 1_645 . . . ?
N55 Ag N23 C22 152.6(2) . . . . ?
N30 Ag N23 C22 21.8(2) 1_455 . . . ?
N62 Ag N23 C22 -81.3(2) 1_645 . . . ?
C22 N23 C24 C25 0.9(5) . . . . ?
Ag N23 C24 C25 -173.6(3) . . . . ?
C21 C20 C25 C24 -1.8(5) . . . . ?
C19 C20 C25 C24 177.8(3) . . . . ?
N23 C24 C25 C20 0.5(5) . . . . ?
N3 N4 C26 C27 -177.3(2) . . . . ?
N4 C26 C27 C32 162.4(3) . . . . ?
N4 C26 C27 C28 -13.2(4) . . . . ?
C32 C27 C28 C29 -2.7(4) . . . . ?
C26 C27 C28 C29 173.0(3) . . . . ?
C27 C28 C29 N30 -1.4(5) . . . . ?
C28 C29 N30 C31 4.4(5) . . . . ?
C28 C29 N30 Ag -162.9(2) . . . 1_655 ?
C29 N30 C31 C32 -3.5(4) . . . . ?
Ag N30 C31 C32 163.3(2) 1_655 . . . ?
N30 C31 C32 C27 -0.5(5) . . . . ?
C28 C27 C32 C31 3.6(4) . . . . ?
C26 C27 C32 C31 -172.2(3) . . . . ?
C37 N33 N34 C51 136.2(3) . . . . ?
C38 N35 N36 C58 -118.8(3) . . . . ?
N34 N33 C37 C45 177.9(2) . . . . ?
N34 N33 C37 C38 -4.9(4) . . . . ?
N36 N35 C38 C39 -179.0(2) . . . . ?
N36 N35 C38 C37 2.4(4) . . . . ?
N33 C37 C38 N35 91.8(4) . . . . ?
C45 C37 C38 N35 -91.0(3) . . . . ?
N33 C37 C38 C39 -86.9(3) . . . . ?
C45 C37 C38 C39 90.4(3) . . . . ?
N35 C38 C39 C40 -175.7(3) . . . . ?
C37 C38 C39 C40 3.0(4) . . . . ?
N35 C38 C39 C44 5.0(4) . . . . ?
C37 C38 C39 C44 -176.3(3) . . . . ?
C44 C39 C40 C41 -1.2(5) . . . . ?
C38 C39 C40 C41 179.5(3) . . . . ?
C39 C40 C41 C42 0.7(5) . . . . ?
C40 C41 C42 C43 -0.2(5) . . . . ?
C41 C42 C43 C44 0.2(6) . . . . ?
C42 C43 C44 C39 -0.7(6) . . . . ?
C40 C39 C44 C43 1.2(5) . . . . ?
C38 C39 C44 C43 -179.4(3) . . . . ?
N33 C37 C45 C50 14.6(4) . . . . ?
C38 C37 C45 C50 -162.7(3) . . . . ?
N33 C37 C45 C46 -164.9(3) . . . . ?
C38 C37 C45 C46 17.8(4) . . . . ?
C50 C45 C46 C47 0.4(4) . . . . ?
C37 C45 C46 C47 180.0(3) . . . . ?
C45 C46 C47 C48 -0.7(4) . . . . ?
C46 C47 C48 C49 1.1(5) . . . . ?
C47 C48 C49 C50 -1.2(5) . . . . ?
C46 C45 C50 C49 -0.5(4) . . . . ?
C37 C45 C50 C49 179.9(3) . . . . ?
C48 C49 C50 C45 0.9(5) . . . . ?
N33 N34 C51 C52 -179.4(2) . . . . ?
N34 C51 C52 C57 162.3(3) . . . . ?
N34 C51 C52 C53 -14.6(4) . . . . ?
C57 C52 C53 C54 -1.1(4) . . . . ?
C51 C52 C53 C54 175.8(3) . . . . ?
C52 C53 C54 N55 -0.3(5) . . . . ?
C53 C54 N55 C56 1.1(4) . . . . ?
C53 C54 N55 Ag -161.0(2) . . . . ?
N23 Ag N55 C56 102.0(2) . . . . ?
N30 Ag N55 C56 -125.5(2) 1_455 . . . ?
N62 Ag N55 C56 -20.4(2) 1_645 . . . ?
N23 Ag N55 C54 -96.4(2) . . . . ?
N30 Ag N55 C54 36.1(2) 1_455 . . . ?
N62 Ag N55 C54 141.2(2) 1_645 . . . ?
C54 N55 C56 C57 -0.5(5) . . . . ?
Ag N55 C56 C57 161.6(2) . . . . ?
C53 C52 C57 C56 1.7(4) . . . . ?
C51 C52 C57 C56 -175.3(3) . . . . ?
N55 C56 C57 C52 -0.9(5) . . . . ?
N35 N36 C58 C59 -179.1(2) . . . . ?
N36 C58 C59 C64 -173.6(3) . . . . ?
N36 C58 C59 C60 6.1(4) . . . . ?
C64 C59 C60 C61 -1.8(4) . . . . ?
C58 C59 C60 C61 178.5(3) . . . . ?
C59 C60 C61 N62 1.3(5) . . . . ?
C60 C61 N62 C63 0.4(4) . . . . ?
C60 C61 N62 Ag -156.2(2) . . . 1_465 ?
C61 N62 C63 C64 -1.6(4) . . . . ?
Ag N62 C63 C64 155.3(2) 1_465 . . . ?
N62 C63 C64 C59 1.1(5) . . . . ?
C60 C59 C64 C63 0.7(4) . . . . ?
C58 C59 C64 C63 -179.6(3) . . . . ?
C82 C77 C78 C79 -2.5(6) . . . . ?
C76 C77 C78 C79 -172.9(4) . . . . ?
C77 C78 C79 C80 0.5(6) . . . . ?
C78 C79 C80 C81 -0.9(7) . . . . ?
C79 C80 C81 C82 3.0(7) . . . . ?
C78 C77 C82 C81 4.8(6) . . . . ?
C76 C77 C82 C81 174.7(4) . . . . ?
C80 C81 C82 C77 -5.2(7) . . . . ?
